data_7046109
loop_
_publ_author_name
'Sorg, Jens R.'
'Wehner, Tobias'
'Matthes, Philipp R.'
'Sure, Rebecca'
'Grimme, Stefan'
'Heine, Johanna'
'M\"uller-Buschbaum, Klaus'

_publ_section_title
;
 Bismuth as a versatile cation for luminescence in coordination polymers
 from BiX<sub>3</sub>/4,4'-bipy: understanding of photophysics by quantum
 chemical calculations and structural parallels to lanthanides.
;
_journal_issue 23
_journal_name_full 'Dalton transactions (Cambridge, England : 2003)'
_journal_page_first 7669
_journal_page_last 7681
_journal_paper_doi 10.1039/c8dt00642c
_journal_volume 47
_journal_year 2018
_chemical_formula_moiety '0.5(C60 H48 Cl16 N12 Sm4), 2(C5 H6 N), 2(C10 H8 N2)'
_chemical_formula_sum 'C60 H52 Cl8 N12 Sm2'
_chemical_formula_weight 1525.43
_space_group_crystal_system monoclinic
_space_group_IT_number 14
_space_group_name_Hall '-P 2ybc'
_space_group_name_H-M_alt 'P 1 21/c 1'
_symmetry_space_group_name_Hall '-P 2ybc'
_symmetry_space_group_name_H-M 'P 1 21/c 1'
_atom_sites_solution_hydrogens geom
_atom_sites_solution_primary dual
_audit_creation_date 2018-03-26
_audit_creation_method
;
Olex2 1.2
(compiled 2017.03.02 svn.r3394 for OlexSys, GUI svn.r5324)
;
_audit_update_record
;
2018-03-28 deposited with the CCDC.
2018-04-25 downloaded from the CCDC.
;
_cell_angle_alpha 90
_cell_angle_beta 92.8550(10)
_cell_angle_gamma 90
_cell_formula_units_Z 2
_cell_length_a 8.7594(4)
_cell_length_b 20.0090(9)
_cell_length_c 17.2945(8)
_cell_measurement_reflns_used 9919
_cell_measurement_temperature 296(2)
_cell_measurement_theta_max 29.37
_cell_measurement_theta_min 2.35
_cell_volume 3027.4(2)
_computing_cell_refinement 'Saint+ ver. 7.68A (Bruker AXS)'
_computing_data_collection 'APEX2 ver. 2014.9 (Bruker AXS)'
_computing_data_reduction 'Saint+ ver. 7.68A (Bruker AXS)'
_computing_molecular_graphics 'Olex2 (Dolomanov et al., 2009)'
_computing_publication_material 'Olex2 (Dolomanov et al., 2009)'
_computing_structure_refinement 'ShelXL (Sheldrick, 2015)'
_computing_structure_solution 'ShelXT (Sheldrick, 2015)'
_diffrn_ambient_temperature 296.15
_diffrn_measured_fraction_theta_full 0.999
_diffrn_measured_fraction_theta_max 0.974
_diffrn_measurement_device_type 'Bruker APEX-II CCD'
_diffrn_measurement_method '\f and \w scans'
_diffrn_radiation_type MoK\a
_diffrn_radiation_wavelength 0.71073
_diffrn_reflns_av_R_equivalents 0.0653
_diffrn_reflns_av_unetI/netI 0.0563
_diffrn_reflns_Laue_measured_fraction_full 0.999
_diffrn_reflns_Laue_measured_fraction_max 0.974
_diffrn_reflns_limit_h_max 12
_diffrn_reflns_limit_h_min -12
_diffrn_reflns_limit_k_max 27
_diffrn_reflns_limit_k_min -28
_diffrn_reflns_limit_l_max 24
_diffrn_reflns_limit_l_min -23
_diffrn_reflns_number 48005
_diffrn_reflns_point_group_measured_fraction_full 0.999
_diffrn_reflns_point_group_measured_fraction_max 0.974
_diffrn_reflns_theta_full 25.242
_diffrn_reflns_theta_max 30.086
_diffrn_reflns_theta_min 1.557
_exptl_absorpt_coefficient_mu 2.324
_exptl_absorpt_correction_T_max 0.7460
_exptl_absorpt_correction_T_min 0.6174
_exptl_absorpt_correction_type multi-scan
_exptl_absorpt_process_details
;
'SADABS-2008/1 (Bruker,2008) was used for absorption correction. 
wR2(int) was 0.0735 before and 0.0541 after correction. 
The Ratio of minimum to maximum transmission is 0.8276. 
The \l/2 correction factor is 0.0015.'
;
_exptl_crystal_colour colourless
_exptl_crystal_density_diffrn 1.673
_exptl_crystal_description block
_exptl_crystal_F_000 1512
_exptl_crystal_size_max 0.433
_exptl_crystal_size_mid 0.276
_exptl_crystal_size_min 0.189
_refine_diff_density_max 0.761
_refine_diff_density_min -1.748
_refine_diff_density_rms 0.148
_refine_ls_extinction_method none
_refine_ls_goodness_of_fit_ref 1.009
_refine_ls_hydrogen_treatment constr
_refine_ls_matrix_type full
_refine_ls_number_parameters 478
_refine_ls_number_reflns 8676
_refine_ls_number_restraints 144
_refine_ls_restrained_S_all 1.003
_refine_ls_R_factor_all 0.0617
_refine_ls_R_factor_gt 0.0334
_refine_ls_shift/su_max 0.001
_refine_ls_shift/su_mean 0.000
_refine_ls_structure_factor_coef Fsqd
_refine_ls_weighting_details 'w=1/[\s^2^(Fo^2^)+(0.0159P)^2^+3.9233P] where P=(Fo^2^+2Fc^2^)/3'
_refine_ls_weighting_scheme calc
_refine_ls_wR_factor_gt 0.0522
_refine_ls_wR_factor_ref 0.0601
_reflns_Friedel_coverage 0.000
_reflns_number_gt 6477
_reflns_number_total 8676
_reflns_threshold_expression 'I > 2\s(I)'
_cod_data_source_file c8dt00642c2.cif
_cod_data_source_block compound9
_cod_depositor_comments 'Adding full bibliography for 7046099--7046109.cif.'
_cod_database_code 7046109
_shelx_shelxl_version_number 2018/1
_shelx_space_group_comment
;
The symmetry employed for this shelxl refinement is uniquely defined
by the following loop, which should always be used as a source of
symmetry information in preference to the above space-group names.
They are only intended as comments.
;
_olex2_refinement_description
;
1. Fixed Uiso
 At 1.2 times of:
  All C(H) groups, All N(H) groups
2. Uiso/Uaniso restraints and constraints
C23A \\sim C24A \\sim C22A \\sim C26A \\sim C25A \\sim N6A: within 2A with
sigma of 0.004 and sigma for terminal atoms of 0.008
C23B \\sim C24B \\sim C22B \\sim C25B \\sim C26B \\sim N6B: within 2A with
sigma of 0.004 and sigma for terminal atoms of 0.008
C27A \\sim C28A \\sim C21A \\sim C30A \\sim C29A \\sim N5A: within 2A with
sigma of 0.004 and sigma for terminal atoms of 0.008
C27B \\sim C28B \\sim C21B \\sim C30B \\sim C29B \\sim N5B: within 2A with
sigma of 0.004 and sigma for terminal atoms of 0.008
3. Others
 Fixed Sof: C25B(0.5) H25B(0.5) C26A(0.5) H26A(0.5) C26B(0.5) H26B(0.5)
 C25A(0.5) H25A(0.5) C24B(0.5) H24B(0.5) C24A(0.5) H24A(0.5) C23B(0.5)
 H23B(0.5) C23A(0.5) H23A(0.5) C28A(0.5) H28A(0.5) C30B(0.5) H30B(0.5)
 C30A(0.5) H30A(0.5) C29B(0.5) H29B(0.5) C29A(0.5) H29A(0.5) C28B(0.5)
 H28B(0.5) C27B(0.5) H27B(0.5) N6B(0.5) N6A(0.5) N5B(0.5) C27A(0.5) H27A(0.5)
 N5A(0.5) C22A(0.5) C21A(0.5) C22B(0.5) C21B(0.5)
4.a Aromatic/amide H refined with riding coordinates:
 C6(H6), C5(H5), C15(H15), C1(H1), C11(H11), C10(H10), C12(H12), C14(H14),
 C2(H2), C4(H4), C7(H7), C9(H9), N4(H4A), C16(H16), C17(H17), C18(H18),
 C20(H20), C19(H19), C25B(H25B), C26A(H26A), C26B(H26B), C25A(H25A), C24B(H24B),
  C24A(H24A), C23B(H23B), C23A(H23A), C28A(H28A), C30B(H30B), C30A(H30A),
 C29B(H29B), C29A(H29A), C28B(H28B), C27B(H27B), C27A(H27A)
;
_olex2_submission_special_instructions 'No special instructions were received'

loop_
_space_group_symop_operation_xyz
'x, y, z'
'-x, y+1/2, -z+1/2'
'-x, -y, -z'
'x, -y-1/2, z-1/2'

loop_
_atom_site_label
_atom_site_type_symbol
_atom_site_fract_x
_atom_site_fract_y
_atom_site_fract_z
_atom_site_U_iso_or_equiv
_atom_site_adp_type
_atom_site_occupancy
_atom_site_site_symmetry_order
_atom_site_calc_flag
_atom_site_refinement_flags_posn
_atom_site_refinement_flags_adp
_atom_site_refinement_flags_occupancy
_atom_site_disorder_assembly
_atom_site_disorder_group
Sm1 Sm 0.51834(2) 0.69702(2) 0.34988(2) 0.00798(4) Uani 1 1 d . . . . .
Cl3 Cl 0.59441(8) 0.62008(4) 0.22923(4) 0.01652(15) Uani 1 1 d . . . . .
Cl4 Cl 0.33416(8) 0.60900(4) 0.41557(4) 0.01778(16) Uani 1 1 d . . . . .
Cl2 Cl 0.34417(8) 0.79077(3) 0.41905(4) 0.01232(15) Uani 1 1 d . . . . .
Cl1 Cl 0.65031(8) 0.79513(4) 0.27062(4) 0.01286(14) Uani 1 1 d . . . . .
N2 N 0.7027(3) 0.74912(12) 0.45471(13) 0.0114(5) Uani 1 1 d . . . . .
N3 N 0.7239(3) 0.61082(12) 0.41130(14) 0.0147(5) Uani 1 1 d . . . . .
N1 N 0.2921(3) 0.71432(12) 0.24948(13) 0.0110(5) Uani 1 1 d . . . . .
C6 C 0.7181(3) 0.59199(16) 0.48524(18) 0.0189(7) Uani 1 1 d . . . . .
H6 H 0.638901 0.608592 0.513552 0.023 Uiso 1 1 calc R . . . .
C5 C 0.8508(3) 0.75532(16) 0.43886(16) 0.0150(6) Uani 1 1 d . . . . .
H5 H 0.876160 0.754566 0.387280 0.018 Uiso 1 1 calc R . . . .
C15 C 0.3215(3) 0.72261(16) 0.17479(16) 0.0159(6) Uani 1 1 d . . . . .
H15 H 0.423063 0.723629 0.161535 0.019 Uiso 1 1 calc R . . . .
C1 C 0.6701(3) 0.75338(16) 0.52905(16) 0.0144(6) Uani 1 1 d . . . . .
H1 H 0.568116 0.750991 0.541351 0.017 Uiso 1 1 calc R . . . .
C11 C 0.1444(3) 0.71416(15) 0.26692(16) 0.0145(6) Uani 1 1 d . . . . .
H11 H 0.121160 0.709208 0.318495 0.017 Uiso 1 1 calc R . . . .
C10 C 0.8408(3) 0.58633(16) 0.37271(18) 0.0183(7) Uani 1 1 d . . . . .
H10 H 0.848500 0.598655 0.321206 0.022 Uiso 1 1 calc R . . . .
C3 C 0.9326(3) 0.76469(14) 0.57246(15) 0.0097(6) Uani 1 1 d . . . . .
C12 C 0.0250(3) 0.72097(16) 0.21209(16) 0.0149(6) Uani 1 1 d . . . . .
H12 H -0.075506 0.720495 0.227038 0.018 Uiso 1 1 calc R . . . .
C13 C 0.0561(3) 0.72857(14) 0.13426(16) 0.0105(6) Uani 1 1 d . . . . .
C14 C 0.2092(3) 0.72973(16) 0.11633(16) 0.0153(6) Uani 1 1 d . . . . .
H14 H 0.235768 0.735272 0.065333 0.018 Uiso 1 1 calc R . . . .
C8 C 0.9431(3) 0.52358(15) 0.48192(18) 0.0146(6) Uani 1 1 d . . . . .
C2 C 0.7795(3) 0.76114(16) 0.58895(17) 0.0152(6) Uani 1 1 d . . . . .
H2 H 0.750482 0.763950 0.639849 0.018 Uiso 1 1 calc R . . . .
C4 C 0.9670(3) 0.76273(16) 0.49481(16) 0.0158(6) Uani 1 1 d . . . . .
H4 H 1.067753 0.766394 0.480794 0.019 Uiso 1 1 calc R . . . .
C7 C 0.8225(4) 0.54931(16) 0.52241(18) 0.0197(7) Uani 1 1 d . . . . .
H7 H 0.812250 0.537900 0.574019 0.024 Uiso 1 1 calc R . . . .
C9 C 0.9504(3) 0.54380(16) 0.40537(18) 0.0197(7) Uani 1 1 d . . . . .
H9 H 1.029331 0.528633 0.375928 0.024 Uiso 1 1 calc R . . . .
N4 N 0.4716(4) 0.54974(14) 0.76032(16) 0.0291(7) Uani 1 1 d . . . . .
H4A H 0.520625 0.538236 0.802544 0.035 Uiso 1 1 calc R . . . .
C16 C 0.5162(5) 0.52488(18) 0.6929(2) 0.0345(10) Uani 1 1 d . . . . .
H16 H 0.598298 0.495444 0.692227 0.041 Uiso 1 1 calc R . . . .
C17 C 0.4402(5) 0.5432(2) 0.6255(2) 0.0440(12) Uani 1 1 d . . . . .
H17 H 0.470918 0.526430 0.578546 0.053 Uiso 1 1 calc R . . . .
C18 C 0.3180(6) 0.5864(2) 0.6268(2) 0.0431(11) Uani 1 1 d . . . . .
H18 H 0.265531 0.599127 0.581062 0.052 Uiso 1 1 calc R . . . .
C20 C 0.3543(5) 0.59143(17) 0.7640(2) 0.0328(9) Uani 1 1 d . . . . .
H20 H 0.326526 0.607521 0.811743 0.039 Uiso 1 1 calc R . . . .
C19 C 0.2742(5) 0.61083(18) 0.6981(2) 0.0401(10) Uani 1 1 d . . . . .
H19 H 0.191733 0.639878 0.700587 0.048 Uiso 1 1 calc R . . . .
C25B C 0.7664(7) 0.5671(3) -0.0058(4) 0.0182(11) Uani 0.5 1 d . U P A 2
H25B H 0.813760 0.604747 0.015870 0.022 Uiso 0.5 1 calc R . P A 2
C26A C 0.7270(7) 0.5559(3) 0.0339(4) 0.0188(11) Uani 0.5 1 d . U P B 1
H26A H 0.733313 0.589462 0.071198 0.023 Uiso 0.5 1 calc R . P B 1
C26B C 0.6743(7) 0.5725(3) -0.0720(4) 0.0183(11) Uani 0.5 1 d . U P A 2
H26B H 0.661547 0.614567 -0.094195 0.022 Uiso 0.5 1 calc R . P A 2
C25A C 0.6376(8) 0.5650(3) -0.0331(4) 0.0195(11) Uani 0.5 1 d . U P B 1
H25A H 0.587195 0.605546 -0.040518 0.023 Uiso 0.5 1 calc R . P B 1
C24B C 0.7088(8) 0.4509(3) -0.0059(4) 0.0164(11) Uani 0.5 1 d . U P A 2
H24B H 0.717462 0.408274 0.015239 0.020 Uiso 0.5 1 calc R . P A 2
C24A C 0.7859(8) 0.4474(4) -0.0098(4) 0.0177(12) Uani 0.5 1 d . U P B 1
H24A H 0.834048 0.406219 -0.003095 0.021 Uiso 0.5 1 calc R . P B 1
C23B C 0.6181(8) 0.4620(4) -0.0715(4) 0.0174(12) Uani 0.5 1 d . U P A 2
H23B H 0.564008 0.425951 -0.092913 0.021 Uiso 0.5 1 calc R . P A 2
C23A C 0.6925(8) 0.4597(4) -0.0750(4) 0.0190(12) Uani 0.5 1 d . U P B 1
H23A H 0.679514 0.425772 -0.111519 0.023 Uiso 0.5 1 calc R . P B 1
C28A C 0.9911(8) 0.5421(4) 0.1493(5) 0.0203(13) Uani 0.5 1 d . U P B 1
H28A H 0.973298 0.585099 0.130596 0.024 Uiso 0.5 1 calc R . P B 1
C30B C 0.9686(8) 0.4363(4) 0.1140(4) 0.0183(13) Uani 0.5 1 d . U P A 2
H30B H 0.951486 0.399770 0.081408 0.022 Uiso 0.5 1 calc R . P A 2
C30A C 0.9494(8) 0.4245(4) 0.1458(4) 0.0196(13) Uani 0.5 1 d . U P B 1
H30A H 0.903276 0.386208 0.124962 0.024 Uiso 0.5 1 calc R . P B 1
C29B C 1.0702(9) 0.4309(4) 0.1774(4) 0.0220(13) Uani 0.5 1 d . U P A 2
H29B H 1.119842 0.390253 0.185954 0.026 Uiso 0.5 1 calc R . P A 2
C29A C 1.0532(9) 0.4202(4) 0.2094(4) 0.0211(13) Uani 0.5 1 d . U P B 1
H29A H 1.073251 0.377965 0.229833 0.025 Uiso 0.5 1 calc R . P B 1
C28B C 0.9238(8) 0.5475(4) 0.1498(4) 0.0173(13) Uani 0.5 1 d . U P A 2
H28B H 0.875223 0.588542 0.142536 0.021 Uiso 0.5 1 calc R . P A 2
C27B C 1.0278(8) 0.5386(4) 0.2119(5) 0.0211(14) Uani 0.5 1 d . U P A 2
H27B H 1.047423 0.574842 0.244507 0.025 Uiso 0.5 1 calc R . P A 2
N6B N 0.6023(14) 0.5213(6) -0.1065(5) 0.0182(14) Uani 0.5 1 d . U P A 2
N6A N 0.6196(13) 0.5178(7) -0.0886(5) 0.0197(15) Uani 0.5 1 d . U P B 1
N5B N 1.1018(12) 0.4817(6) 0.2283(6) 0.0223(15) Uani 0.5 1 d . U P A 2
C27A C 1.0908(9) 0.5313(5) 0.2115(5) 0.0232(14) Uani 0.5 1 d . U P B 1
H27A H 1.138750 0.568486 0.233943 0.028 Uiso 0.5 1 calc R . P B 1
N5A N 1.1251(12) 0.4710(5) 0.2430(6) 0.0235(15) Uani 0.5 1 d . U P B 1
C22A C 0.8073(13) 0.4971(6) 0.0458(5) 0.0156(15) Uani 0.5 1 d . U P B 1
C21A C 0.9159(12) 0.4871(6) 0.1141(6) 0.0175(16) Uani 0.5 1 d . U P B 1
C22B C 0.7883(13) 0.5045(6) 0.0286(5) 0.0161(15) Uani 0.5 1 d . U P A 2
C21B C 0.8921(12) 0.4960(6) 0.0986(6) 0.0161(15) Uani 0.5 1 d . U P A 2

loop_
_atom_site_aniso_label
_atom_site_aniso_U_11
_atom_site_aniso_U_22
_atom_site_aniso_U_33
_atom_site_aniso_U_23
_atom_site_aniso_U_13
_atom_site_aniso_U_12
Sm1 0.00610(6) 0.01058(7) 0.00719(6) 0.00012(6) -0.00049(4) 0.00087(6)
Cl3 0.0190(4) 0.0156(4) 0.0150(3) -0.0035(3) 0.0017(3) 0.0038(3)
Cl4 0.0153(4) 0.0187(4) 0.0197(4) 0.0049(3) 0.0038(3) -0.0026(3)
Cl2 0.0105(3) 0.0147(4) 0.0119(3) -0.0015(3) 0.0015(3) 0.0026(3)
Cl1 0.0136(3) 0.0148(4) 0.0104(3) 0.0004(3) 0.0022(2) -0.0019(3)
N2 0.0086(11) 0.0158(13) 0.0099(12) 0.0002(10) 0.0000(9) 0.0014(10)
N3 0.0118(12) 0.0143(13) 0.0179(13) 0.0046(10) -0.0004(10) 0.0017(10)
N1 0.0098(11) 0.0152(13) 0.0080(11) -0.0008(9) -0.0003(9) 0.0007(9)
C6 0.0137(15) 0.0191(17) 0.0240(17) 0.0071(13) 0.0035(13) 0.0046(13)
C5 0.0103(14) 0.0285(18) 0.0062(13) -0.0003(12) 0.0017(11) -0.0002(13)
C15 0.0088(14) 0.0275(17) 0.0115(14) 0.0000(12) 0.0024(11) 0.0007(13)
C1 0.0070(13) 0.0258(17) 0.0104(14) -0.0017(12) 0.0002(11) 0.0014(12)
C11 0.0114(14) 0.0237(17) 0.0086(13) 0.0010(11) 0.0015(11) 0.0013(12)
C10 0.0152(15) 0.0228(17) 0.0169(15) 0.0063(13) 0.0001(12) 0.0041(13)
C3 0.0107(13) 0.0111(14) 0.0070(13) 0.0017(10) -0.0015(11) 0.0001(11)
C12 0.0077(13) 0.0274(17) 0.0095(14) -0.0023(12) 0.0010(11) 0.0016(12)
C13 0.0090(13) 0.0132(14) 0.0092(13) -0.0023(11) 0.0001(11) 0.0007(11)
C14 0.0126(14) 0.0272(18) 0.0060(13) 0.0014(12) -0.0004(11) -0.0005(13)
C8 0.0096(14) 0.0132(15) 0.0210(16) 0.0046(12) -0.0012(12) -0.0003(12)
C2 0.0107(14) 0.0256(18) 0.0093(14) -0.0009(12) 0.0016(11) 0.0017(13)
C4 0.0075(13) 0.0275(18) 0.0124(14) 0.0012(12) 0.0001(11) -0.0020(13)
C7 0.0181(16) 0.0214(17) 0.0197(16) 0.0081(13) 0.0026(13) 0.0051(14)
C9 0.0096(14) 0.0269(19) 0.0228(17) 0.0042(14) 0.0027(13) 0.0069(13)
N4 0.051(2) 0.0165(15) 0.0211(15) -0.0017(12) 0.0150(14) -0.0090(15)
C16 0.053(3) 0.0201(19) 0.033(2) -0.0076(15) 0.0235(19) -0.0140(18)
C17 0.075(3) 0.032(2) 0.028(2) -0.0142(17) 0.029(2) -0.029(2)
C18 0.084(3) 0.027(2) 0.0190(19) 0.0012(16) 0.007(2) -0.023(2)
C20 0.061(3) 0.0168(18) 0.0220(18) -0.0041(14) 0.0160(18) -0.0013(19)
C19 0.074(3) 0.020(2) 0.027(2) -0.0013(15) 0.006(2) -0.003(2)
C25B 0.019(2) 0.015(2) 0.020(3) 0.000(2) 0.000(2) 0.000(2)
C26A 0.021(2) 0.018(3) 0.018(2) -0.001(2) 0.008(2) 0.000(2)
C26B 0.020(2) 0.016(3) 0.018(3) 0.003(2) -0.001(2) 0.000(2)
C25A 0.020(2) 0.020(3) 0.019(3) -0.001(2) 0.007(2) 0.004(2)
C24B 0.021(3) 0.013(2) 0.016(2) 0.000(2) 0.003(2) -0.002(2)
C24A 0.018(3) 0.018(3) 0.018(2) 0.001(2) 0.008(2) -0.001(2)
C23B 0.023(3) 0.015(3) 0.014(2) -0.002(2) 0.003(2) -0.003(2)
C23A 0.018(3) 0.020(3) 0.020(3) -0.003(2) 0.007(2) -0.001(2)
C28A 0.021(3) 0.019(3) 0.020(3) 0.000(2) 0.001(3) -0.001(3)
C30B 0.016(3) 0.016(3) 0.023(3) 0.003(2) 0.005(2) 0.003(2)
C30A 0.016(3) 0.017(3) 0.026(3) -0.002(2) 0.004(2) 0.000(2)
C29B 0.019(3) 0.020(3) 0.027(3) 0.003(2) 0.003(2) 0.005(2)
C29A 0.019(3) 0.019(3) 0.026(3) 0.000(2) 0.004(2) 0.003(2)
C28B 0.014(3) 0.019(3) 0.020(3) 0.004(2) 0.009(2) 0.006(2)
C27B 0.018(3) 0.024(3) 0.023(3) 0.001(2) 0.007(3) 0.006(3)
N6B 0.023(3) 0.017(3) 0.014(3) 0.000(2) 0.002(2) -0.001(2)
N6A 0.018(3) 0.022(3) 0.020(3) -0.001(3) 0.005(3) 0.001(2)
N5B 0.019(3) 0.025(3) 0.024(3) 0.004(2) 0.004(2) 0.006(2)
C27A 0.023(3) 0.024(3) 0.022(3) -0.004(2) 0.002(3) 0.001(3)
N5A 0.022(3) 0.023(3) 0.025(3) -0.001(2) 0.003(2) 0.005(2)
C22A 0.016(3) 0.014(3) 0.017(3) -0.001(2) 0.010(3) -0.002(2)
C21A 0.014(3) 0.018(3) 0.020(3) -0.002(3) 0.005(2) -0.002(3)
C22B 0.017(3) 0.016(3) 0.016(3) 0.002(2) 0.003(2) 0.000(2)
C21B 0.014(3) 0.013(3) 0.021(3) 0.003(2) 0.009(2) 0.004(2)

loop_
_atom_type_symbol
_atom_type_description
_atom_type_scat_dispersion_real
_atom_type_scat_dispersion_imag
_atom_type_scat_source
C C 0.0033 0.0016 'International Tables Vol C Tables 4.2.6.8 and 6.1.1.4'
H H 0.0000 0.0000 'International Tables Vol C Tables 4.2.6.8 and 6.1.1.4'
Cl Cl 0.1484 0.1585 'International Tables Vol C Tables 4.2.6.8 and 6.1.1.4'
N N 0.0061 0.0033 'International Tables Vol C Tables 4.2.6.8 and 6.1.1.4'
Sm Sm -0.1638 3.4418 'International Tables Vol C Tables 4.2.6.8 and 6.1.1.4'

loop_
_geom_angle_atom_site_label_1
_geom_angle_atom_site_label_2
_geom_angle_atom_site_label_3
_geom_angle
_geom_angle_site_symmetry_3
Cl3 Sm1 Cl2 153.36(2) .
Cl4 Sm1 Cl3 97.45(2) .
Cl4 Sm1 Cl2 84.52(2) .
Cl4 Sm1 Cl1 168.40(2) .
Cl1 Sm1 Cl3 83.88(2) .
Cl1 Sm1 Cl2 89.18(2) .
N2 Sm1 Cl3 126.96(5) .
N2 Sm1 Cl4 109.62(5) .
N2 Sm1 Cl2 76.06(5) .
N2 Sm1 Cl1 78.10(5) .
N2 Sm1 N3 66.24(8) .
N2 Sm1 N1 147.73(8) .
N3 Sm1 Cl3 75.66(6) .
N3 Sm1 Cl4 79.36(5) .
N3 Sm1 Cl2 130.44(6) .
N3 Sm1 Cl1 112.04(5) .
N1 Sm1 Cl3 76.62(5) .
N1 Sm1 Cl4 85.15(5) .
N1 Sm1 Cl2 77.09(5) .
N1 Sm1 Cl1 83.96(5) .
N1 Sm1 N3 146.01(7) .
C5 N2 Sm1 117.98(18) .
C1 N2 Sm1 123.05(18) .
C1 N2 C5 116.5(2) .
C6 N3 Sm1 120.31(19) .
C6 N3 C10 116.1(3) .
C10 N3 Sm1 123.58(19) .
C15 N1 Sm1 119.02(18) .
C15 N1 C11 116.7(2) .
C11 N1 Sm1 124.21(18) .
N3 C6 C7 124.2(3) .
N2 C5 C4 123.6(3) .
N1 C15 C14 123.6(3) .
N2 C1 C2 123.7(3) .
N1 C11 C12 123.4(3) .
N3 C10 C9 123.6(3) .
C2 C3 C13 122.2(2) 4_676
C2 C3 C4 117.1(3) .
C4 C3 C13 120.7(2) 4_676
C11 C12 C13 119.7(3) .
C12 C13 C3 122.2(2) 4_475
C14 C13 C3 120.8(2) 4_475
C14 C13 C12 117.0(3) .
C15 C14 C13 119.6(3) .
C7 C8 C8 122.1(3) 3_766
C9 C8 C8 121.6(3) 3_766
C9 C8 C7 116.3(3) .
C1 C2 C3 119.5(3) .
C5 C4 C3 119.6(3) .
C6 C7 C8 119.6(3) .
C10 C9 C8 120.3(3) .
C20 N4 C16 122.2(4) .
N4 C16 C17 119.5(4) .
C16 C17 C18 120.1(3) .
C17 C18 C19 118.8(4) .
N4 C20 C19 120.4(3) .
C20 C19 C18 119.0(4) .
C26B C25B C22B 119.3(7) .
C25A C26A C22A 120.0(7) .
N6B C26B C25B 124.1(7) .
N6A C25A C26A 123.2(7) .
C23B C24B C22B 119.1(7) .
C23A C24A C22A 119.4(7) .
N6B C23B C24B 124.2(7) .
N6A C23A C24A 123.7(7) .
C27A C28A C21A 119.0(7) .
C29B C30B C21B 120.3(8) .
C21A C30A C29A 118.8(7) .
N5B C29B C30B 123.8(7) .
N5A C29A C30A 125.5(7) .
C21B C28B C27B 120.3(7) .
N5B C27B C28B 124.7(8) .
C26B N6B C23B 116.4(7) .
C23A N6A C25A 116.3(7) .
C27B N5B C29B 114.7(8) .
N5A C27A C28A 125.3(8) .
C29A N5A C27A 114.8(8) .
C26A C22A C24A 117.2(8) .
C26A C22A C21A 122.2(10) .
C24A C22A C21A 120.6(9) .
C28A C21A C22A 120.2(9) .
C30A C21A C28A 116.7(7) .
C30A C21A C22A 123.1(10) .
C25B C22B C24B 116.9(7) .
C25B C22B C21B 121.0(10) .
C24B C22B C21B 122.1(9) .
C30B C21B C22B 121.6(10) .
C28B C21B C30B 116.2(8) .
C28B C21B C22B 122.1(9) .

loop_
_geom_bond_atom_site_label_1
_geom_bond_atom_site_label_2
_geom_bond_distance
_geom_bond_site_symmetry_2
Sm1 Cl3 2.7031(7) .
Sm1 Cl4 2.6792(7) .
Sm1 Cl2 2.7311(7) .
Sm1 Cl1 2.6882(7) .
Sm1 N2 2.587(2) .
Sm1 N3 2.675(2) .
Sm1 N1 2.592(2) .
N2 C5 1.345(3) .
N2 C1 1.333(3) .
N3 C6 1.336(4) .
N3 C10 1.342(4) .
N1 C15 1.340(3) .
N1 C11 1.343(3) .
C6 C7 1.386(4) .
C5 C4 1.377(4) .
C15 C14 1.382(4) .
C1 C2 1.384(4) .
C11 C12 1.383(4) .
C10 C9 1.382(4) .
C3 C13 1.489(4) 4_676
C3 C2 1.387(4) .
C3 C4 1.392(4) .
C12 C13 1.395(4) .
C13 C14 1.391(4) .
C8 C8 1.488(6) 3_766
C8 C7 1.394(4) .
C8 C9 1.389(4) .
N4 C16 1.344(4) .
N4 C20 1.327(5) .
C16 C17 1.364(6) .
C17 C18 1.378(6) .
C18 C19 1.398(5) .
C20 C19 1.364(5) .
C25B C26B 1.372(9) .
C25B C22B 1.396(12) .
C26A C25A 1.379(9) .
C26A C22A 1.380(12) .
C26B N6B 1.329(13) .
C25A N6A 1.350(13) .
C24B C23B 1.369(9) .
C24B C22B 1.396(14) .
C24A C23A 1.383(10) .
C24A C22A 1.389(13) .
C23B N6B 1.336(13) .
C23A N6A 1.341(14) .
C28A C27A 1.369(11) .
C28A C21A 1.405(13) .
C30B C29B 1.382(10) .
C30B C21B 1.389(11) .
C30A C29A 1.395(10) .
C30A C21A 1.393(12) .
C29B N5B 1.364(13) .
C29A N5A 1.315(13) .
C28B C27B 1.385(10) .
C28B C21B 1.378(14) .
C27B N5B 1.333(11) .
C27A N5A 1.351(12) .
C22A C21A 1.493(12) .
C22B C21B 1.488(12) .
